data_4125590
loop_
_publ_author_name
'Lange, Ralph Z.'
'Hofer, Gregor'
'Weber, Thomas'
'Schl\"uter, A Dieter'

_publ_section_title
;
 A Two-Dimensional Polymer Synthesized through Topochemical [2 +
 2]-Cycloaddition on the Multigram Scale.
;
_journal_issue 5
_journal_name_full 'Journal of the American Chemical Society'
_journal_page_first 2053
_journal_page_last 2059
_journal_paper_doi 10.1021/jacs.6b11857
_journal_volume 139
_journal_year 2017
_chemical_formula_moiety 'C23 H27 O, B F4, H2 O'
_chemical_formula_sum 'C23 H29 B F4 O2'
_chemical_formula_weight 424.27
_space_group_crystal_system trigonal
_space_group_IT_number 148
_space_group_name_Hall '-R 3'
_space_group_name_H-M_alt 'R -3'
_symmetry_space_group_name_Hall '-R 3'
_symmetry_space_group_name_H-M 'R -3 :H'
_atom_sites_solution_hydrogens mixed
_audit_creation_date 2016-07-22
_audit_creation_method
;
Olex2 1.2
(compiled Feb 16 2016 13:09:46 for OlexSys, GUI svn.r5155)
;
_cell_angle_alpha 90
_cell_angle_beta 90
_cell_angle_gamma 120
_cell_formula_units_Z 18
_cell_length_a 27.2965(7)
_cell_length_b 27.2965(7)
_cell_length_c 16.2071(6)
_cell_measurement_reflns_used 27483
_cell_measurement_temperature 100(2)
_cell_measurement_theta_max 32.02
_cell_measurement_theta_min 3
_cell_volume 10458.0(5)
_computing_molecular_graphics 'Olex2 (Dolomanov et al., 2009)'
_computing_publication_material 'Olex2 (Dolomanov et al., 2009)'
_computing_structure_refinement 'ShelXL (Sheldrick, 2015)'
_diffrn_ambient_temperature 100(2)
_diffrn_measured_fraction_theta_full 0.982
_diffrn_measured_fraction_theta_max 0.858
_diffrn_measurement_device_type 'BM01a at ESRF'
_diffrn_measurement_method Transmission
_diffrn_radiation_type Synchrotron
_diffrn_radiation_wavelength 0.6935
_diffrn_reflns_av_R_equivalents 0.1185
_diffrn_reflns_av_unetI/netI 0.0751
_diffrn_reflns_Laue_measured_fraction_full 0.982
_diffrn_reflns_Laue_measured_fraction_max 0.858
_diffrn_reflns_limit_h_max 40
_diffrn_reflns_limit_h_min -40
_diffrn_reflns_limit_k_max 40
_diffrn_reflns_limit_k_min -40
_diffrn_reflns_limit_l_max 24
_diffrn_reflns_limit_l_min -24
_diffrn_reflns_number 27483
_diffrn_reflns_point_group_measured_fraction_full 0.982
_diffrn_reflns_point_group_measured_fraction_max 0.858
_diffrn_reflns_theta_full 24.589
_diffrn_reflns_theta_max 32.018
_diffrn_reflns_theta_min 2.081
_exptl_absorpt_coefficient_mu 0.094
_exptl_absorpt_correction_type empirical
_exptl_crystal_colour Orange
_exptl_crystal_density_diffrn 1.213
_exptl_crystal_description Rhombohedra
_exptl_crystal_F_000 4032
_exptl_crystal_size_max 500
_exptl_crystal_size_mid 450
_exptl_crystal_size_min 400
_refine_diff_density_max 0.614
_refine_diff_density_min -0.437
_refine_diff_density_rms 0.094
_refine_ls_extinction_method none
_refine_ls_goodness_of_fit_ref 2.136
_refine_ls_hydrogen_treatment constr
_refine_ls_matrix_type full
_refine_ls_number_parameters 301
_refine_ls_number_reflns 7469
_refine_ls_number_restraints 213
_refine_ls_restrained_S_all 2.159
_refine_ls_R_factor_all 0.1938
_refine_ls_R_factor_gt 0.1724
_refine_ls_shift/su_max 0.000
_refine_ls_shift/su_mean 0.000
_refine_ls_structure_factor_coef Fsqd
_refine_ls_weighting_details 'w=1/[\s^2^(Fo^2^)+(0.2000P)^2^] where P=(Fo^2^+2Fc^2^)/3'
_refine_ls_weighting_scheme calc
_refine_ls_wR_factor_gt 0.5211
_refine_ls_wR_factor_ref 0.5422
_reflns_Friedel_coverage 0.000
_reflns_number_gt 5236
_reflns_number_total 7469
_reflns_threshold_expression 'I > 2\s(I)'
_cod_data_source_file ja6b11857_si_001.cif
_cod_data_source_block mono_syn
_cod_depositor_comments 'Adding full bibliography for 4125590.cif.'
_cod_original_cell_volume 10458.0(7)
_cod_database_code 4125590
_shelx_space_group_comment
;
The symmetry employed for this shelxl refinement is uniquely defined
by the following loop, which should always be used as a source of
symmetry information in preference to the above space-group names.
They are only intended as comments.
;
_olex2_refinement_description
;
1. Fixed Uiso
 At 1.2 times of:
  All C(H) groups, All C(H,H) groups
 At 1.5 times of:
  All C(H,H,H) groups, All O(H,H) groups
2. Restrained distances
 C23A-C22A
 2.5 with sigma of 0.02
 C23A-C24A
 2.5 with sigma of 0.02
 C24A-C22A
 2.5 with sigma of 0.02
 F3A-F2A
 2.35 with sigma of 0.02
 F2A-F4A
 2.35 with sigma of 0.02
 F4A-F3A
 2.35 with sigma of 0.02
 C21A-C23A \\sim C21A-C24A \\sim C21A-C22A \\sim C0AA-C1AA \\sim C0AA-C2AA
\\sim C0AA-C3AA
 with sigma of 0.02
 O1-C14 \\sim O1-C15
 with sigma of 0.02
 C12A-C14 \\sim C12A-C11A \\sim C1BA-C0AB \\sim C13A-C11A
 with sigma of 0.02
 C4AA-C6AA \\sim C4AA-C7AA \\sim C21A-C23A \\sim C4AA-C5AA \\sim C21A-C22A
\\sim C21A-C24A
 with sigma of 0.02
 C0AA-C2AA \\sim C17A-C20A \\sim C0AA-C3AA \\sim C17A-C19A \\sim C17A-C18A
 with sigma of 0.02
 C17A-C15 \\sim C4AA-C14
 with sigma of 0.02
 F3A-B1 \\sim F4A-B1 \\sim F2A-B1 \\sim F1A-B1
 with sigma of 0.02
 C13A-C11A \\sim C13A-C15 \\sim C1BA-C0AB \\sim C12A-C11A \\sim C1BA-C14 \\sim
C12A-C14
 with sigma of 0.02
 F3B-B1B \\sim F3A-B1 \\sim F4B-B1B \\sim F1B-B1B \\sim F2A-B1 \\sim F1A-B1
\\sim F4A-B1 \\sim F2B-B1B
 with sigma of 0.02
 O1-C15 \\sim O1-C14
 with sigma of 0.02
 C13A-C15 \\sim C12A-C14 \\sim C1BA-C0AB \\sim C12A-C11A \\sim C13A-C11A \\sim
C6-C4 \\sim C6-C8 \\sim C8-
 C7 \\sim C5-C7 \\sim C5-C3 \\sim C3-C4 \\sim C1-C2
 with sigma of 0.005
3. Uiso/Uaniso restraints and constraints
Uiso(C1BA) = Uiso(C0AB) = Uiso(C21A) = Uiso(C17A)
Uiso(C4AA) = Uiso(C12A) = Uiso(C11A) = Uiso(C13A) = Uiso(C0AA)
Uiso(C24A) = Uiso(C23A) = Uiso(C22A)
Uiso(C6AA) = Uiso(C5AA) = Uiso(C7AA)
Uiso(C1AA) = Uiso(C3AA) = Uiso(C2AA)
Uiso(C19A) = Uiso(C20A) = Uiso(C18A)
4. Rigid body (RIGU) restrains
 F1A, B1, F4A, F3A, F2A
 with sigma for 1-2 distances of 0.004 and sigma for 1-3 distances of 0.004
5. Others
 Sof(H13B)=Sof(C7A)=Sof(H7A)=Sof(C4AB)=Sof(H4AB)=Sof(C0AB)=Sof(C1BA)=Sof(H1BA)=
 Sof(C21A)=Sof(C22A)=Sof(H22A)=Sof(H22B)=Sof(H22C)=Sof(C24A)=Sof(H24A)=
 Sof(H24B)=Sof(H24C)=Sof(C23A)=Sof(H23A)=Sof(H23B)=Sof(H23C)=Sof(C17A)=
 Sof(C18A)=Sof(H18A)=Sof(H18B)=Sof(H18C)=Sof(C19A)=Sof(H19A)=Sof(H19B)=
 Sof(H19C)=Sof(C20A)=Sof(H20A)=Sof(H20B)=Sof(H20C)=1-FVAR(1)
 Sof(H13A)=Sof(C12A)=Sof(H12A)=Sof(C11A)=Sof(C10A)=Sof(H10A)=Sof(C0AA)=
 Sof(C4AA)=Sof(C9A)=Sof(H9A)=Sof(C5AA)=Sof(H5AA)=Sof(H5AB)=Sof(H5AC)=Sof(C3AA)=
 Sof(H3AA)=Sof(H3AB)=Sof(H3AC)=Sof(C6AA)=Sof(H6AA)=Sof(H6AB)=Sof(H6AC)=
 Sof(C7AA)=Sof(H7AA)=Sof(H7AB)=Sof(H7AC)=Sof(C2AA)=Sof(H2AA)=Sof(H2AB)=
 Sof(H2AC)=Sof(C1AA)=Sof(H1AA)=Sof(H1AB)=Sof(H1AC)=FVAR(1)
 Sof(F4B)=Sof(F1B)=Sof(B1B)=Sof(F2B)=Sof(F3B)=1-FVAR(2)
 Sof(F1A)=Sof(B1)=Sof(F4A)=Sof(F3A)=Sof(F2A)=FVAR(2)
6.a Free rotating group:
 O2(H2A,H2B)
6.b Ternary CH refined with riding coordinates:
 C7A(H7A), C4AB(H4AB)
6.c Aromatic/amide H refined with riding coordinates:
 C13A(H13A), C13A(H13B), C1(H1), C5(H5), C12A(H12A), C7(H7), C4(H4),
 C10A(H10A), C6(H6), C9A(H9A), C1BA(H1BA)
6.d Idealised Me refined as rotating group:
 C5AA(H5AA,H5AB,H5AC), C3AA(H3AA,H3AB,H3AC), C6AA(H6AA,H6AB,H6AC), C7AA(H7AA,
 H7AB,H7AC), C2AA(H2AA,H2AB,H2AC), C1AA(H1AA,H1AB,H1AC), C22A(H22A,H22B,H22C),
 C24A(H24A,H24B,H24C), C23A(H23A,H23B,H23C), C18A(H18A,H18B,H18C), C19A(H19A,
 H19B,H19C), C20A(H20A,H20B,H20C)
;
_shelx_shelxl_version_number 2014/7
_olex2_submission_special_instructions 'No special instructions were received'

loop_
_space_group_symop_operation_xyz
'x, y, z'
'-y, x-y, z'
'-x+y, -x, z'
'x+2/3, y+1/3, z+1/3'
'-y+2/3, x-y+1/3, z+1/3'
'-x+y+2/3, -x+1/3, z+1/3'
'x+1/3, y+2/3, z+2/3'
'-y+1/3, x-y+2/3, z+2/3'
'-x+y+1/3, -x+2/3, z+2/3'
'-x, -y, -z'
'y, -x+y, -z'
'x-y, x, -z'
'-x+2/3, -y+1/3, -z+1/3'
'y+2/3, -x+y+1/3, -z+1/3'
'x-y+2/3, x+1/3, -z+1/3'
'-x+1/3, -y+2/3, -z+2/3'
'y+1/3, -x+y+2/3, -z+2/3'
'x-y+1/3, x+2/3, -z+2/3'

loop_
_atom_site_label
_atom_site_type_symbol
_atom_site_fract_x
_atom_site_fract_y
_atom_site_fract_z
_atom_site_U_iso_or_equiv
_atom_site_adp_type
_atom_site_occupancy
_atom_site_site_symmetry_order
_atom_site_calc_flag
_atom_site_refinement_flags_posn
_atom_site_refinement_flags_adp
_atom_site_refinement_flags_occupancy
_atom_site_disorder_assembly
_atom_site_disorder_group
O1 O 0.30753(9) 0.46813(10) 0.39305(14) 0.0559(6) Uani 1 1 d D . . . .
F1A F 0.5407(5) 0.5684(4) 0.3231(8) 0.079(2) Uani 0.396(15) 1 d D U P A 1
O2 O 0.7040(2) 0.62200(18) 0.7324(3) 0.1051(13) Uani 1 1 d . . . . .
H2A H 0.7348 0.6533 0.7381 0.158 Uiso 1 1 d G . . . .
H2B H 0.6761 0.6276 0.7357 0.158 Uiso 1 1 d G . . . .
C3 C 0.59472(12) 0.38334(11) 0.4428(2) 0.0606(8) Uani 1 1 d D . . . .
C14 C 0.29337(14) 0.42339(14) 0.4404(2) 0.0601(8) Uani 1 1 d D . . . .
C13A C 0.40226(13) 0.48946(13) 0.38448(18) 0.0563(5) Uiso 1 1 d D . . . .
H13A H 0.4394 0.5135 0.3680 0.068 Uiso 0.747(6) 1 calc R . P B 1
H13B H 0.4370 0.5091 0.3579 0.068 Uiso 0.253(6) 1 calc R . P B 2
C1 C 0.69043(11) 0.39177(11) 0.4430(2) 0.0595(8) Uani 1 1 d D . . . .
H1 H 0.7064 0.4309 0.4424 0.071 Uiso 1 1 calc R . . . .
C5 C 0.61202(13) 0.43561(12) 0.4060(2) 0.0608(8) Uani 1 1 d D . . . .
H5 H 0.6477 0.4554 0.3820 0.073 Uiso 1 1 calc R . . . .
C12A C 0.33303(17) 0.4077(2) 0.4590(3) 0.0563(5) Uiso 0.747(6) 1 d D . P B 1
H12A H 0.3229 0.3752 0.4898 0.068 Uiso 0.747(6) 1 calc R . P B 1
C2 C 0.63176(10) 0.35774(12) 0.4434(2) 0.0587(8) Uani 1 1 d D . . . .
C7 C 0.57649(12) 0.45858(13) 0.4049(2) 0.0614(8) Uani 1 1 d D . . . .
H7 H 0.5890 0.4940 0.3815 0.074 Uiso 1 1 calc R . . . .
C8 C 0.52240(13) 0.42884(14) 0.4385(2) 0.0649(9) Uani 1 1 d D . . . .
C11A C 0.38827(19) 0.44116(17) 0.4310(3) 0.0563(5) Uiso 0.747(6) 1 d D . P B 1
C4 C 0.54189(13) 0.35555(16) 0.4805(3) 0.0700(9) Uani 1 1 d D . . . .
H4 H 0.5307 0.3217 0.5082 0.084 Uiso 1 1 calc R . . . .
C10A C 0.42724(16) 0.42155(16) 0.4521(2) 0.0485(8) Uiso 0.747(6) 1 d . . P B 1
H10A H 0.4142 0.3889 0.4836 0.058 Uiso 0.747(6) 1 calc R . P B 1
C6 C 0.50550(15) 0.37734(15) 0.4775(3) 0.0706(9) Uani 1 1 d D . . . .
H6 H 0.4699 0.3575 0.5017 0.085 Uiso 1 1 calc R . . . .
C0AA C 0.36591(19) 0.5482(2) 0.3071(3) 0.0563(5) Uiso 0.747(6) 1 d D . P B 1
C4AA C 0.23149(19) 0.39360(18) 0.4660(3) 0.0563(5) Uiso 0.747(6) 1 d D . P B 1
C9A C 0.48210(16) 0.44925(16) 0.4275(2) 0.0469(8) Uiso 0.747(6) 1 d . . P B 1
H9A H 0.4953 0.4840 0.4015 0.056 Uiso 0.747(6) 1 calc R . P B 1
C5AA C 0.2299(3) 0.4208(2) 0.5490(3) 0.0699(8) Uiso 0.747(6) 1 d D . P B 1
H5AA H 0.2563 0.4194 0.5867 0.105 Uiso 0.747(6) 1 calc GR . P B 1
H5AB H 0.1925 0.4004 0.5718 0.105 Uiso 0.747(6) 1 calc GR . P B 1
H5AC H 0.2400 0.4595 0.5399 0.105 Uiso 0.747(6) 1 calc GR . P B 1
C3AA C 0.4285(3) 0.5942(3) 0.2976(4) 0.0879(11) Uiso 0.747(6) 1 d D . P B 1
H3AA H 0.4438 0.6101 0.3507 0.132 Uiso 0.747(6) 1 calc GR . P B 1
H3AB H 0.4314 0.6234 0.2615 0.132 Uiso 0.747(6) 1 calc GR . P B 1
H3AC H 0.4494 0.5777 0.2747 0.132 Uiso 0.747(6) 1 calc GR . P B 1
C6AA C 0.2092(2) 0.3304(2) 0.4795(3) 0.0699(8) Uiso 0.747(6) 1 d D . P B 1
H6AA H 0.2192 0.3153 0.4332 0.105 Uiso 0.747(6) 1 calc GR . P B 1
H6AB H 0.1688 0.3111 0.4851 0.105 Uiso 0.747(6) 1 calc GR . P B 1
H6AC H 0.2256 0.3253 0.5288 0.105 Uiso 0.747(6) 1 calc GR . P B 1
B1 B 0.5954(6) 0.6093(5) 0.3087(8) 0.072(4) Uani 0.396(15) 1 d D U P A 1
C7AA C 0.1951(2) 0.4027(2) 0.4034(3) 0.0699(8) Uiso 0.747(6) 1 d D . P B 1
H7AA H 0.2074 0.4423 0.4000 0.105 Uiso 0.747(6) 1 calc GR . P B 1
H7AB H 0.1563 0.3822 0.4205 0.105 Uiso 0.747(6) 1 calc GR . P B 1
H7AC H 0.1989 0.3893 0.3503 0.105 Uiso 0.747(6) 1 calc GR . P B 1
C2AA C 0.3328(3) 0.5746(3) 0.3420(4) 0.0879(11) Uiso 0.747(6) 1 d D . P B 1
H2AA H 0.2931 0.5473 0.3409 0.132 Uiso 0.747(6) 1 calc GR . P B 1
H2AB H 0.3399 0.6069 0.3093 0.132 Uiso 0.747(6) 1 calc GR . P B 1
H2AC H 0.3444 0.5864 0.3979 0.132 Uiso 0.747(6) 1 calc GR . P B 1
C1AA C 0.3433(3) 0.5201(3) 0.2235(4) 0.0879(11) Uiso 0.747(6) 1 d D . P B 1
H1AA H 0.3652 0.5037 0.2043 0.132 Uiso 0.747(6) 1 calc GR . P B 1
H1AB H 0.3462 0.5480 0.1846 0.132 Uiso 0.747(6) 1 calc GR . P B 1
H1AC H 0.3045 0.4911 0.2291 0.132 Uiso 0.747(6) 1 calc GR . P B 1
C7A C 0.5125(8) 0.4844(8) 0.4464(11) 0.076(4) Uiso 0.253(6) 1 d . . P B 2
H7A H 0.5077 0.4961 0.3913 0.091 Uiso 0.253(6) 1 calc R . P B 2
C4AB C 0.4567(8) 0.4629(8) 0.4970(10) 0.077(4) Uiso 0.253(6) 1 d . . P B 2
H4AB H 0.4497 0.4294 0.5285 0.092 Uiso 0.253(6) 1 calc R . P B 2
C0AB C 0.3945(7) 0.4482(8) 0.4463(12) 0.077(3) Uiso 0.253(6) 1 d D . P B 2
C1BA C 0.3380(6) 0.4164(9) 0.4696(13) 0.077(3) Uiso 0.253(6) 1 d D . P B 2
H1BA H 0.3289 0.3878 0.5081 0.092 Uiso 0.253(6) 1 calc R . P B 2
C15 C 0.35983(13) 0.50107(15) 0.3631(2) 0.0600(8) Uani 1 1 d D . . . .
C21A C 0.2428(7) 0.3863(7) 0.4904(9) 0.077(3) Uiso 0.253(6) 1 d D . P B 2
C22A C 0.2236(13) 0.4270(10) 0.5196(16) 0.107(4) Uiso 0.253(6) 1 d D . P B 2
H22A H 0.2379 0.4401 0.5741 0.161 Uiso 0.253(6) 1 calc GR . P B 2
H22B H 0.1830 0.4079 0.5204 0.161 Uiso 0.253(6) 1 calc GR . P B 2
H22C H 0.2378 0.4587 0.4827 0.161 Uiso 0.253(6) 1 calc GR . P B 2
C24A C 0.2422(12) 0.3491(10) 0.5621(13) 0.107(4) Uiso 0.253(6) 1 d D . P B 2
H24A H 0.2700 0.3380 0.5521 0.161 Uiso 0.253(6) 1 calc GR . P B 2
H24B H 0.2055 0.3161 0.5662 0.161 Uiso 0.253(6) 1 calc GR . P B 2
H24C H 0.2510 0.3702 0.6127 0.161 Uiso 0.253(6) 1 calc GR . P B 2
C23A C 0.2068(11) 0.3486(10) 0.4203(12) 0.107(4) Uiso 0.253(6) 1 d D . P B 2
H23A H 0.1840 0.3632 0.3981 0.161 Uiso 0.253(6) 1 calc GR . P B 2
H23B H 0.1828 0.3110 0.4407 0.161 Uiso 0.253(6) 1 calc GR . P B 2
H23C H 0.2310 0.3479 0.3779 0.161 Uiso 0.253(6) 1 calc GR . P B 2
C17A C 0.3526(7) 0.5334(7) 0.2915(9) 0.077(3) Uiso 0.253(6) 1 d D . P B 2
C18A C 0.3046(9) 0.5460(11) 0.3015(16) 0.098(4) Uiso 0.253(6) 1 d D . P B 2
H18A H 0.2694 0.5131 0.2869 0.147 Uiso 0.253(6) 1 calc GR . P B 2
H18B H 0.3111 0.5769 0.2661 0.147 Uiso 0.253(6) 1 calc GR . P B 2
H18C H 0.3030 0.5561 0.3578 0.147 Uiso 0.253(6) 1 calc GR . P B 2
C19A C 0.3773(11) 0.5283(11) 0.2101(12) 0.098(4) Uiso 0.253(6) 1 d D . P B 2
H19A H 0.4137 0.5320 0.2197 0.147 Uiso 0.253(6) 1 calc GR . P B 2
H19B H 0.3812 0.5575 0.1732 0.147 Uiso 0.253(6) 1 calc GR . P B 2
H19C H 0.3525 0.4920 0.1860 0.147 Uiso 0.253(6) 1 calc GR . P B 2
C20A C 0.3953(10) 0.5941(8) 0.3212(15) 0.098(4) Uiso 0.253(6) 1 d D . P B 2
H20A H 0.3844 0.6002 0.3748 0.147 Uiso 0.253(6) 1 calc GR . P B 2
H20B H 0.3955 0.6211 0.2830 0.147 Uiso 0.253(6) 1 calc GR . P B 2
H20C H 0.4325 0.5986 0.3240 0.147 Uiso 0.253(6) 1 calc GR . P B 2
F4A F 0.6012(4) 0.6591(4) 0.3404(9) 0.106(4) Uani 0.396(15) 1 d D U P A 1
F3A F 0.6107(4) 0.6149(7) 0.2270(5) 0.112(5) Uani 0.396(15) 1 d D U P A 1
F2A F 0.6313(4) 0.5952(4) 0.3490(5) 0.096(3) Uani 0.396(15) 1 d D U P A 1
F4B F 0.5975(7) 0.6449(4) 0.2366(6) 0.168(5) Uani 0.604(15) 1 d D . P A 2
F1B F 0.5317(6) 0.5769(7) 0.3145(16) 0.190(8) Uani 0.604(15) 1 d D . P A 2
B1B B 0.5866(5) 0.6111(4) 0.3016(6) 0.079(3) Uani 0.604(15) 1 d D . P A 2
F2B F 0.6116(8) 0.6472(6) 0.3667(5) 0.225(10) Uani 0.604(15) 1 d D . P A 2
F3B F 0.6142(5) 0.5824(5) 0.2849(19) 0.239(12) Uani 0.604(15) 1 d D . P A 2

loop_
_atom_site_aniso_label
_atom_site_aniso_U_11
_atom_site_aniso_U_22
_atom_site_aniso_U_33
_atom_site_aniso_U_23
_atom_site_aniso_U_13
_atom_site_aniso_U_12
O1 0.0473(11) 0.0623(13) 0.0595(11) -0.0008(9) -0.0005(8) 0.0286(9)
F1A 0.055(4) 0.049(3) 0.115(5) 0.018(3) 0.022(3) 0.012(3)
O2 0.143(3) 0.088(2) 0.0835(19) -0.0209(18) -0.022(2) 0.057(2)
C3 0.0495(15) 0.0505(15) 0.088(2) -0.0136(14) -0.0137(13) 0.0297(12)
C14 0.0601(17) 0.0508(15) 0.0694(16) -0.0082(12) 0.0023(13) 0.0278(13)
C1 0.0450(14) 0.0424(13) 0.092(2) 0.0049(13) -0.0020(13) 0.0226(11)
C5 0.0516(15) 0.0504(15) 0.0833(19) -0.0124(14) -0.0152(14) 0.0278(13)
C2 0.0431(13) 0.0413(13) 0.089(2) -0.0004(13) 0.0008(13) 0.0194(11)
C7 0.0640(18) 0.0530(15) 0.0740(17) -0.0110(13) -0.0185(14) 0.0345(14)
C8 0.0654(19) 0.075(2) 0.0688(17) -0.0133(15) -0.0132(14) 0.0457(17)
C4 0.0513(16) 0.0597(18) 0.102(3) 0.0017(17) -0.0024(16) 0.0300(14)
C6 0.0563(18) 0.077(2) 0.087(2) -0.0016(18) -0.0050(16) 0.0398(17)
B1 0.063(6) 0.044(6) 0.085(6) 0.009(4) 0.012(4) 0.009(4)
C15 0.0547(16) 0.0632(18) 0.0644(15) 0.0008(13) 0.0009(12) 0.0311(14)
F4A 0.080(5) 0.055(4) 0.181(10) -0.025(5) -0.029(6) 0.031(3)
F3A 0.092(5) 0.160(12) 0.083(4) 0.025(5) 0.024(3) 0.061(6)
F2A 0.091(5) 0.085(5) 0.101(5) 0.020(4) 0.000(4) 0.035(4)
F4B 0.225(12) 0.109(5) 0.120(5) 0.047(4) 0.019(6) 0.045(6)
F1B 0.094(7) 0.130(10) 0.30(2) 0.011(10) 0.045(9) 0.024(6)
B1B 0.076(6) 0.064(6) 0.083(6) 0.016(4) 0.030(5) 0.024(5)
F2B 0.265(16) 0.140(9) 0.079(4) 0.000(4) 0.028(6) -0.044(9)
F3B 0.128(8) 0.122(7) 0.49(4) 0.026(14) -0.008(13) 0.077(6)

loop_
_atom_type_symbol
_atom_type_description
_atom_type_scat_dispersion_real
_atom_type_scat_dispersion_imag
_atom_type_scat_source
C C 0.0030 0.0020 'International Tables Vol C Tables 4.2.6.8 and 6.1.1.4'
H H 0.0000 0.0000 'International Tables Vol C Tables 4.2.6.8 and 6.1.1.4'
B B 0.0013 0.0007 'International Tables Vol C Tables 4.2.6.8 and 6.1.1.4'
F F 0.0171 0.0103 'International Tables Vol C Tables 4.2.6.8 and 6.1.1.4'
O O 0.0110 0.0060 'International Tables Vol C Tables 4.2.6.8 and 6.1.1.4'

loop_
_geom_angle_atom_site_label_1
_geom_angle_atom_site_label_2
_geom_angle_atom_site_label_3
_geom_angle
_geom_angle_site_symmetry_1
_geom_angle_site_symmetry_3
C14 O1 C15 123.3(2) . .
H2A O2 H2B 109.6 . .
C5 C3 C2 121.4(3) . .
C4 C3 C5 118.3(3) . .
C4 C3 C2 120.2(3) . .
O1 C14 C12A 120.0(3) . .
O1 C14 C4AA 112.6(3) . .
O1 C14 C1BA 116.5(9) . .
O1 C14 C21A 133.6(7) . .
C12A C14 C4AA 127.4(4) . .
C1BA C14 C21A 107.4(11) . .
C11A C13A H13A 120.5 . .
C0AB C13A H13B 118.7 . .
C15 C13A H13A 120.5 . .
C15 C13A H13B 118.7 . .
C15 C13A C11A 119.0(3) . .
C15 C13A C0AB 122.5(8) . .
C2 C1 H1 119.3 3_665 .
C2 C1 H1 119.3 . .
C2 C1 C2 121.4(3) . 3_665
C3 C5 H5 119.6 . .
C3 C5 C7 120.7(3) . .
C7 C5 H5 119.6 . .
C14 C12A H12A 120.5 . .
C14 C12A C11A 119.0(4) . .
C11A C12A H12A 120.5 . .
C1 C2 C3 120.7(2) 2_655 .
C1 C2 C3 120.7(2) . .
C1 C2 C1 118.6(3) . 2_655
C5 C7 H7 119.8 . .
C8 C7 C5 120.4(3) . .
C8 C7 H7 119.8 . .
C7 C8 C6 119.1(3) . .
C7 C8 C9A 120.5(3) . .
C7 C8 C7A 96.1(6) . .
C6 C8 C9A 120.3(3) . .
C6 C8 C7A 139.2(7) . .
C13A C11A C10A 124.8(4) . .
C12A C11A C13A 119.4(4) . .
C12A C11A C10A 115.8(3) . .
C3 C4 H4 119.4 . .
C6 C4 C3 121.3(3) . .
C6 C4 H4 119.4 . .
C11A C10A H10A 118.9 . .
C9A C10A C11A 122.2(3) . .
C9A C10A H10A 118.9 . .
C8 C6 H6 120.0 . .
C4 C6 C8 120.0(3) . .
C4 C6 H6 120.0 . .
C2AA C0AA C3AA 109.4(5) . .
C2AA C0AA C1AA 112.5(5) . .
C1AA C0AA C3AA 109.0(5) . .
C15 C0AA C3AA 110.9(4) . .
C15 C0AA C2AA 109.9(4) . .
C15 C0AA C1AA 105.1(4) . .
C14 C4AA C5AA 105.7(4) . .
C14 C4AA C6AA 110.6(4) . .
C14 C4AA C7AA 111.7(4) . .
C6AA C4AA C5AA 109.0(4) . .
C7AA C4AA C5AA 108.9(4) . .
C7AA C4AA C6AA 110.7(4) . .
C8 C9A H9A 117.3 . .
C10A C9A C8 125.4(3) . .
C10A C9A H9A 117.3 . .
C4AA C5AA H5AA 109.5 . .
C4AA C5AA H5AB 109.5 . .
C4AA C5AA H5AC 109.5 . .
H5AA C5AA H5AB 109.5 . .
H5AA C5AA H5AC 109.5 . .
H5AB C5AA H5AC 109.5 . .
C0AA C3AA H3AA 109.5 . .
C0AA C3AA H3AB 109.5 . .
C0AA C3AA H3AC 109.5 . .
H3AA C3AA H3AB 109.5 . .
H3AA C3AA H3AC 109.5 . .
H3AB C3AA H3AC 109.5 . .
C4AA C6AA H6AA 109.5 . .
C4AA C6AA H6AB 109.5 . .
C4AA C6AA H6AC 109.5 . .
H6AA C6AA H6AB 109.5 . .
H6AA C6AA H6AC 109.5 . .
H6AB C6AA H6AC 109.5 . .
F1A B1 F4A 106.3(11) . .
F1A B1 F3A 113.8(12) . .
F1A B1 F2A 109.2(11) . .
F3A B1 F4A 111.6(12) . .
F3A B1 F2A 105.5(10) . .
F2A B1 F4A 110.5(10) . .
C4AA C7AA H7AA 109.5 . .
C4AA C7AA H7AB 109.5 . .
C4AA C7AA H7AC 109.5 . .
H7AA C7AA H7AB 109.5 . .
H7AA C7AA H7AC 109.5 . .
H7AB C7AA H7AC 109.5 . .
C0AA C2AA H2AA 109.5 . .
C0AA C2AA H2AB 109.5 . .
C0AA C2AA H2AC 109.5 . .
H2AA C2AA H2AB 109.5 . .
H2AA C2AA H2AC 109.5 . .
H2AB C2AA H2AC 109.5 . .
C0AA C1AA H1AA 109.5 . .
C0AA C1AA H1AB 109.5 . .
C0AA C1AA H1AC 109.5 . .
H1AA C1AA H1AB 109.5 . .
H1AA C1AA H1AC 109.5 . .
H1AB C1AA H1AC 109.5 . .
C8 C7A H7A 109.6 . .
C4AB C7A C8 105.6(13) . .
C4AB C7A C8 128.8(14) 10_666 .
C4AB C7A H7A 109.6 10_666 .
C4AB C7A H7A 109.6 . .
C4AB C7A C4AB 90.7(13) 10_666 .
C7A C4AB C7A 89.3(13) 10_666 .
C7A C4AB H4AB 108.6 . .
C7A C4AB H4AB 108.6 10_666 .
C7A C4AB C0AB 120.5(15) 10_666 .
C7A C4AB C0AB 119.6(13) . .
C0AB C4AB H4AB 108.6 . .
C13A C0AB C4AB 113.7(12) . .
C1BA C0AB C13A 111.2(17) . .
C1BA C0AB C4AB 131.5(15) . .
C14 C1BA H1BA 117.0 . .
C0AB C1BA C14 126.0(18) . .
C0AB C1BA H1BA 117.0 . .
O1 C15 C13A 119.1(3) . .
O1 C15 C0AA 114.5(3) . .
O1 C15 C17A 105.1(6) . .
C13A C15 C0AA 126.4(3) . .
C13A C15 C17A 133.2(7) . .
C14 C21A C22A 102.4(15) . .
C14 C21A C24A 124.2(16) . .
C14 C21A C23A 96.9(14) . .
C22A C21A C24A 110.7(13) . .
C23A C21A C22A 112.8(13) . .
C23A C21A C24A 109.2(12) . .
C21A C22A H22A 109.5 . .
C21A C22A H22B 109.5 . .
C21A C22A H22C 109.5 . .
H22A C22A H22B 109.5 . .
H22A C22A H22C 109.5 . .
H22B C22A H22C 109.5 . .
C21A C24A H24A 109.5 . .
C21A C24A H24B 109.5 . .
C21A C24A H24C 109.5 . .
H24A C24A H24B 109.5 . .
H24A C24A H24C 109.5 . .
H24B C24A H24C 109.5 . .
C21A C23A H23A 109.5 . .
C21A C23A H23B 109.5 . .
C21A C23A H23C 109.5 . .
H23A C23A H23B 109.5 . .
H23A C23A H23C 109.5 . .
H23B C23A H23C 109.5 . .
C15 C17A C20A 97.8(13) . .
C18A C17A C15 115.1(13) . .
C18A C17A C19A 125.9(17) . .
C18A C17A C20A 89.9(17) . .
C19A C17A C15 114.4(14) . .
C19A C17A C20A 103.7(17) . .
C17A C18A H18A 109.5 . .
C17A C18A H18B 109.5 . .
C17A C18A H18C 109.5 . .
H18A C18A H18B 109.5 . .
H18A C18A H18C 109.5 . .
H18B C18A H18C 109.5 . .
C17A C19A H19A 109.5 . .
C17A C19A H19B 109.5 . .
C17A C19A H19C 109.5 . .
H19A C19A H19B 109.5 . .
H19A C19A H19C 109.5 . .
H19B C19A H19C 109.5 . .
C17A C20A H20A 109.5 . .
C17A C20A H20B 109.5 . .
C17A C20A H20C 109.5 . .
H20A C20A H20B 109.5 . .
H20A C20A H20C 109.5 . .
H20B C20A H20C 109.5 . .
F4B B1B F2B 104.6(10) . .
F4B B1B F3B 104.3(14) . .
F1B B1B F4B 113.1(15) . .
F1B B1B F2B 111.4(14) . .
F1B B1B F3B 112.5(12) . .
F3B B1B F2B 110.5(17) . .

loop_
_geom_bond_atom_site_label_1
_geom_bond_atom_site_label_2
_geom_bond_distance
_geom_bond_site_symmetry_2
O1 C14 1.326(4) .
O1 C15 1.341(4) .
F1A B1 1.365(11) .
O2 H2A 0.8533 .
O2 H2B 0.8496 .
C3 C5 1.393(3) .
C3 C2 1.489(4) .
C3 C4 1.391(3) .
C14 C12A 1.382(3) .
C14 C4AA 1.521(5) .
C14 C1BA 1.406(13) .
C14 C21A 1.480(17) .
C13A H13A 0.9300 .
C13A H13B 0.9300 .
C13A C11A 1.396(3) .
C13A C0AB 1.44(2) .
C13A C15 1.389(3) .
C1 H1 0.9300 .
C1 C2 1.393(3) .
C1 C2 1.406(4) 3_665
C5 H5 0.9300 .
C5 C7 1.394(3) .
C12A H12A 0.9300 .
C12A C11A 1.392(3) .
C2 C1 1.406(4) 2_655
C7 H7 0.9300 .
C7 C8 1.392(3) .
C8 C6 1.393(3) .
C8 C9A 1.471(5) .
C8 C7A 1.673(19) .
C11A C10A 1.451(6) .
C4 H4 0.9300 .
C4 C6 1.391(3) .
C10A H10A 0.9300 .
C10A C9A 1.357(5) .
C6 H6 0.9300 .
C0AA C3AA 1.541(8) .
C0AA C2AA 1.521(8) .
C0AA C1AA 1.526(7) .
C0AA C15 1.515(5) .
C4AA C5AA 1.547(6) .
C4AA C6AA 1.530(7) .
C4AA C7AA 1.524(6) .
C9A H9A 0.9300 .
C5AA H5AA 0.9600 .
C5AA H5AB 0.9600 .
C5AA H5AC 0.9600 .
C3AA H3AA 0.9600 .
C3AA H3AB 0.9600 .
C3AA H3AC 0.9600 .
C6AA H6AA 0.9600 .
C6AA H6AB 0.9600 .
C6AA H6AC 0.9600 .
B1 F4A 1.386(11) .
B1 F3A 1.373(12) .
B1 F2A 1.384(12) .
C7AA H7AA 0.9600 .
C7AA H7AB 0.9600 .
C7AA H7AC 0.9600 .
C2AA H2AA 0.9600 .
C2AA H2AB 0.9600 .
C2AA H2AC 0.9600 .
C1AA H1AA 0.9600 .
C1AA H1AB 0.9600 .
C1AA H1AC 0.9600 .
C7A H7A 0.9800 .
C7A C4AB 1.56(3) .
C7A C4AB 1.55(3) 10_666
C4AB C7A 1.55(3) 10_666
C4AB H4AB 0.9800 .
C4AB C0AB 1.74(3) .
C0AB C1BA 1.392(4) .
C1BA H1BA 0.9300 .
C15 C17A 1.530(14) .
C21A C22A 1.520(13) .
C21A C24A 1.539(13) .
C21A C23A 1.516(13) .
C22A H22A 0.9600 .
C22A H22B 0.9600 .
C22A H22C 0.9600 .
C24A H24A 0.9600 .
C24A H24B 0.9600 .
C24A H24C 0.9600 .
C23A H23A 0.9600 .
C23A H23B 0.9600 .
C23A H23C 0.9600 .
C17A C18A 1.520(14) .
C17A C19A 1.521(14) .
C17A C20A 1.551(14) .
C18A H18A 0.9600 .
C18A H18B 0.9600 .
C18A H18C 0.9600 .
C19A H19A 0.9600 .
C19A H19B 0.9600 .
C19A H19C 0.9600 .
C20A H20A 0.9600 .
C20A H20B 0.9600 .
C20A H20C 0.9600 .
F4B B1B 1.333(10) .
F1B B1B 1.329(11) .
B1B F2B 1.370(11) .
B1B F3B 1.356(12) .

loop_
_geom_torsion_atom_site_label_1
_geom_torsion_atom_site_label_2
_geom_torsion_atom_site_label_3
_geom_torsion_atom_site_label_4
_geom_torsion
_geom_torsion_site_symmetry_1
_geom_torsion_site_symmetry_4
O1 C14 C12A C11A 3.3(6) . .
O1 C14 C4AA C5AA -91.4(4) . .
O1 C14 C4AA C6AA 150.8(3) . .
O1 C14 C4AA C7AA 26.9(5) . .
O1 C14 C1BA C0AB -8(2) . .
O1 C14 C21A C22A -33.1(15) . .
O1 C14 C21A C24A -159.1(12) . .
O1 C14 C21A C23A 82.1(12) . .
O1 C15 C17A C18A 31.4(16) . .
O1 C15 C17A C19A -126.0(14) . .
O1 C15 C17A C20A 125.0(12) . .
C3 C5 C7 C8 -1.8(5) . .
C3 C4 C6 C8 -2.0(6) . .
C14 O1 C15 C13A -2.3(5) . .
C14 O1 C15 C0AA 177.2(3) . .
C14 O1 C15 C17A 161.6(6) . .
C14 C12A C11A C13A -0.4(6) . .
C14 C12A C11A C10A -179.2(4) . .
C13A C11A C10A C9A -0.2(6) . .
C13A C0AB C1BA C14 -2(3) . .
C13A C15 C17A C18A -168.0(12) . .
C13A C15 C17A C19A 34.6(19) . .
C13A C15 C17A C20A -74.4(14) . .
C5 C3 C2 C1 29.3(5) . .
C5 C3 C2 C1 -149.6(4) . 2_655
C5 C3 C4 C6 3.9(6) . .
C5 C7 C8 C6 3.7(5) . .
C5 C7 C8 C9A -171.7(3) . .
C5 C7 C8 C7A 162.3(7) . .
C12A C14 C4AA C5AA 90.6(5) . .
C12A C14 C4AA C6AA -27.2(6) . .
C12A C14 C4AA C7AA -151.0(4) . .
C12A C11A C10A C9A 178.6(4) . .
C2 C3 C5 C7 179.0(3) . .
C2 C3 C4 C6 -177.1(4) . .
C2 C1 C2 C3 -179.9(2) 3_665 .
C2 C1 C2 C1 -1.0(8) 3_665 2_655
C7 C8 C6 C4 -1.8(6) . .
C7 C8 C9A C10A 174.8(3) . .
C7 C8 C7A C4AB -171.1(10) . .
C7 C8 C7A C4AB -67.1(16) . 10_666
C8 C7A C4AB C7A 130.9(15) . 10_666
C8 C7A C4AB C0AB -104.0(16) . .
C11A C13A C15 O1 5.1(5) . .
C11A C13A C15 C0AA -174.3(4) . .
C11A C10A C9A C8 -172.9(4) . .
C4 C3 C5 C7 -2.0(5) . .
C4 C3 C2 C1 31.4(5) . 2_655
C4 C3 C2 C1 -149.8(4) . .
C6 C8 C9A C10A -0.5(5) . .
C6 C8 C7A C4AB -20.3(17) . .
C6 C8 C7A C4AB 83.7(18) . 10_666
C4AA C14 C12A C11A -178.8(4) . .
C9A C8 C6 C4 173.6(4) . .
C3AA C0AA C15 O1 162.2(4) . .
C3AA C0AA C15 C13A -18.4(6) . .
C2AA C0AA C15 O1 41.1(5) . .
C2AA C0AA C15 C13A -139.4(4) . .
C1AA C0AA C15 O1 -80.1(5) . .
C1AA C0AA C15 C13A 99.3(5) . .
C7A C8 C6 C4 -148.1(10) . .
C7A C4AB C0AB C13A 66(2) 10_666 .
C7A C4AB C0AB C13A -42(2) . .
C7A C4AB C0AB C1BA -90(3) 10_666 .
C7A C4AB C0AB C1BA 161(2) . .
C4AB C7A C4AB C7A -0.004(3) 10_666 10_666
C4AB C7A C4AB C0AB 125.2(19) 10_666 .
C4AB C0AB C1BA C14 154.8(18) . .
C0AB C13A C15 O1 -8.6(10) . .
C0AB C13A C15 C17A -167.1(12) . .
C1BA C14 C21A C22A 127.5(14) . .
C1BA C14 C21A C24A 1.6(17) . .
C1BA C14 C21A C23A -117.3(14) . .
C15 O1 C14 C12A -2.0(5) . .
C15 O1 C14 C4AA 179.9(3) . .
C15 O1 C14 C1BA 9.9(10) . .
C15 O1 C14 C21A 169.1(9) . .
C15 C13A C11A C12A -3.8(6) . .
C15 C13A C11A C10A 174.9(4) . .
C15 C13A C0AB C4AB -151.1(10) . .
C15 C13A C0AB C1BA 10.1(19) . .
C21A C14 C1BA C0AB -172.0(18) . .
